data_7133487
loop_
_publ_author_name
'Yamada, Shinji'
'Honda, Yuka'

_publ_section_title
;
 Solid-state [2+2] photodimerization of eniminium salts: stereoselective
 syntheses of 1,3-diacetylcyclobutanes.
;
_journal_issue 72
_journal_name_full 'Chemical communications (Cambridge, England)'
_journal_page_first 9821
_journal_page_last 9824
_journal_paper_doi 10.1039/d4cc03691c
_journal_volume 60
_journal_year 2024
_chemical_formula_moiety 'C14 H17 B F5 N'
_chemical_formula_sum 'C14 H17 B F5 N'
_chemical_formula_weight 305.10
_space_group_crystal_system monoclinic
_space_group_IT_number 14
_space_group_name_Hall '-P 2yn'
_space_group_name_H-M_alt 'P 1 21/n 1'
_atom_sites_solution_hydrogens geom
_atom_sites_solution_primary direct
_atom_sites_solution_secondary difmap
_audit_block_doi 10.5517/ccdc.csd.cc2kl06d
_audit_update_record
;
2024-07-14 deposited with the CCDC.	2024-08-12 downloaded from the CCDC.
;
_cell_angle_alpha 90.0000
_cell_angle_beta 90.7420(15)
_cell_angle_gamma 90.0000
_cell_formula_units_Z 4
_cell_length_a 8.51495(19)
_cell_length_b 16.4158(4)
_cell_length_c 10.0399(3)
_cell_measurement_reflns_used 5950
_cell_measurement_temperature 123
_cell_measurement_theta_max 68.15
_cell_measurement_theta_min 4.41
_cell_volume 1403.26(6)
_computing_cell_refinement 'RAPID AUTO'
_computing_data_collection 'RAPID AUTO (Rigaku, ????)'
_computing_data_reduction 'RAPID AUTO'
_computing_molecular_graphics 'CrystalStructure 4.2.1'
_computing_publication_material 'CrystalStructure 4.2.1 (Rigaku, 2016)'
_computing_structure_refinement 'SHELXL Version 2014/7 (Sheldrick, 2008)'
_computing_structure_solution 'SHELXT Version 2014/5 (Sheldrick, 2014)'
_diffrn_ambient_temperature 123
_diffrn_detector_area_resol_mean 10.000
_diffrn_measured_fraction_theta_full 0.999
_diffrn_measured_fraction_theta_max 0.999
_diffrn_measurement_device_type 'Rigaku R-AXIS RAPID'
_diffrn_measurement_method \w
_diffrn_radiation_type 'Cu K\a'
_diffrn_radiation_wavelength 1.54187
_diffrn_reflns_av_R_equivalents 0.0519
_diffrn_reflns_Laue_measured_fraction_full 0.999
_diffrn_reflns_Laue_measured_fraction_max 0.999
_diffrn_reflns_limit_h_max 10
_diffrn_reflns_limit_h_min -9
_diffrn_reflns_limit_k_max 19
_diffrn_reflns_limit_k_min -19
_diffrn_reflns_limit_l_max 11
_diffrn_reflns_limit_l_min -12
_diffrn_reflns_number 15309
_diffrn_reflns_point_group_measured_fraction_full 0.999
_diffrn_reflns_point_group_measured_fraction_max 0.999
_diffrn_reflns_theta_full 67.687
_diffrn_reflns_theta_max 68.195
_diffrn_reflns_theta_min 5.164
_diffrn_standards_number 0
_exptl_absorpt_coefficient_mu 1.134
_exptl_absorpt_correction_T_max 0.893
_exptl_absorpt_correction_T_min 0.638
_exptl_absorpt_correction_type multi-scan
_exptl_absorpt_process_details 'ABSCOR (Rigaku, 1995)'
_exptl_crystal_colour colorless
_exptl_crystal_density_diffrn 1.444
_exptl_crystal_density_method 'not measured'
_exptl_crystal_description prism
_exptl_crystal_F_000 632.00
_exptl_crystal_size_max 0.350
_exptl_crystal_size_mid 0.200
_exptl_crystal_size_min 0.100
_refine_diff_density_max 0.23
_refine_diff_density_min -0.27
_refine_ls_extinction_method none
_refine_ls_goodness_of_fit_ref 1.142
_refine_ls_hydrogen_treatment constr
_refine_ls_number_parameters 191
_refine_ls_number_reflns 2566
_refine_ls_number_restraints 0
_refine_ls_R_factor_all 0.0642
_refine_ls_R_factor_gt 0.0435
_refine_ls_shift/su_max 0.000
_refine_ls_structure_factor_coef Fsqd
_refine_ls_weighting_details 'w = 1/[\s^2^(Fo^2^)+(0.0374P)^2^+0.8090P] where P=(Fo^2^+2Fc^2^)/3'
_refine_ls_weighting_scheme calc
_refine_ls_wR_factor_gt 0.0924
_refine_ls_wR_factor_ref 0.1119
_reflns_Friedel_coverage 0.000
_reflns_number_gt 2016
_reflns_number_total 2566
_reflns_threshold_expression F^2^>2.0\s(F^2^)
_cod_data_source_file d4cc03691c2.cif
_cod_data_source_block 4-F-PYRROIMINIUM-BF4-1
_cod_depositor_comments 'Adding full bibliography for 7133484--7133496.cif.'
_cod_database_code 7133487

loop_
_space_group_symop_id
_space_group_symop_operation_xyz
1 +X,+Y,+Z
2 1/2-X,1/2+Y,1/2-Z
3 -X,-Y,-Z
4 -1/2+X,-1/2-Y,-1/2+Z

loop_
_atom_site_label
_atom_site_type_symbol
_atom_site_fract_x
_atom_site_fract_y
_atom_site_fract_z
_atom_site_U_iso_or_equiv
_atom_site_adp_type
_atom_site_occupancy
_atom_site_site_symmetry_order
_atom_site_calc_flag
_atom_site_refinement_flags_posn
_atom_site_refinement_flags_adp
_atom_site_refinement_flags_occupancy
_atom_site_disorder_assembly
_atom_site_disorder_group
F1 F 0.91488(16) 0.38069(8) 0.07907(12) 0.0400(4) Uani 1 1 d . . . . .
F2 F 0.82007(14) 0.76792(7) 0.62619(11) 0.0315(3) Uani 1 1 d . . . . .
F3 F 0.93726(16) 0.89224(7) 0.60725(11) 0.0379(3) Uani 1 1 d . . . . .
F4 F 0.72319(17) 0.87728(9) 0.73569(16) 0.0544(4) Uani 1 1 d . . . . .
F5 F 0.95535(18) 0.82232(9) 0.80001(13) 0.0553(4) Uani 1 1 d . . . . .
N1 N 0.51528(18) 0.68758(9) 0.71291(14) 0.0195(4) Uani 1 1 d . . . . .
C1 C 0.6741(3) 0.58793(13) 0.82647(19) 0.0278(5) Uani 1 1 d . . . . .
H1A H 0.5919 0.5788 0.8922 0.033 Uiso 1 1 calc R U . . .
H1B H 0.7521 0.6260 0.8629 0.033 Uiso 1 1 calc R U . . .
H1C H 0.7251 0.5360 0.8057 0.033 Uiso 1 1 calc R U . . .
C2 C 0.6024(2) 0.62291(11) 0.70222(18) 0.0206(4) Uani 1 1 d . . . . .
C3 C 0.6313(2) 0.58836(11) 0.57182(18) 0.0211(4) Uani 1 1 d . . . . .
H3 H 0.5827 0.6129 0.4961 0.025 Uiso 1 1 calc R U . . .
C4 C 0.7238(2) 0.52321(11) 0.55365(18) 0.0207(4) Uani 1 1 d . . . . .
H4 H 0.7668 0.4987 0.6317 0.025 Uiso 1 1 calc R U . . .
C5 C 0.7656(2) 0.48584(11) 0.42695(18) 0.0193(4) Uani 1 1 d . . . . .
C6 C 0.7036(2) 0.51162(11) 0.30317(18) 0.0213(4) Uani 1 1 d . . . . .
H6 H 0.6271 0.5537 0.3000 0.026 Uiso 1 1 calc R U . . .
C7 C 0.7534(2) 0.47602(12) 0.18620(19) 0.0259(5) Uani 1 1 d . . . . .
H7 H 0.7125 0.4934 0.1024 0.031 Uiso 1 1 calc R U . . .
C8 C 0.8642(3) 0.41462(12) 0.1942(2) 0.0275(5) Uani 1 1 d . . . . .
C9 C 0.9260(2) 0.38621(12) 0.3128(2) 0.0262(5) Uani 1 1 d . . . . .
H9 H 1.0008 0.3433 0.3149 0.031 Uiso 1 1 calc R U . . .
C10 C 0.8749(2) 0.42261(11) 0.4290(2) 0.0232(4) Uani 1 1 d . . . . .
H10 H 0.9154 0.4040 0.5122 0.028 Uiso 1 1 calc R U . . .
C11 C 0.4820(3) 0.72908(12) 0.84051(19) 0.0258(5) Uani 1 1 d . . . . .
H11A H 0.5744 0.7605 0.8721 0.031 Uiso 1 1 calc R U . . .
H11B H 0.4528 0.6892 0.9099 0.031 Uiso 1 1 calc R U . . .
C12 C 0.3459(3) 0.78503(13) 0.8073(2) 0.0297(5) Uani 1 1 d . . . . .
H12A H 0.2444 0.7567 0.8189 0.036 Uiso 1 1 calc R U . . .
H12B H 0.3481 0.8341 0.8647 0.036 Uiso 1 1 calc R U . . .
C13 C 0.3700(3) 0.80755(13) 0.6629(2) 0.0298(5) Uani 1 1 d . . . . .
H13A H 0.4422 0.8546 0.6557 0.036 Uiso 1 1 calc R U . . .
H13B H 0.2687 0.8217 0.6193 0.036 Uiso 1 1 calc R U . . .
C14 C 0.4409(2) 0.73224(11) 0.59935(18) 0.0220(4) Uani 1 1 d . . . . .
H14A H 0.3585 0.6986 0.5556 0.026 Uiso 1 1 calc R U . . .
H14B H 0.5200 0.7475 0.5324 0.026 Uiso 1 1 calc R U . . .
B1 B 0.8585(3) 0.84003(14) 0.6923(2) 0.0246(5) Uani 1 1 d . . . . .

loop_
_atom_site_aniso_label
_atom_site_aniso_U_11
_atom_site_aniso_U_22
_atom_site_aniso_U_33
_atom_site_aniso_U_23
_atom_site_aniso_U_13
_atom_site_aniso_U_12
F1 0.0491(8) 0.0398(8) 0.0314(7) -0.0142(6) 0.0105(6) 0.0066(6)
F2 0.0368(7) 0.0236(6) 0.0342(7) -0.0059(5) 0.0014(5) -0.0040(5)
F3 0.0563(9) 0.0306(7) 0.0270(6) -0.0003(5) 0.0074(6) -0.0135(6)
F4 0.0419(9) 0.0467(9) 0.0749(11) -0.0297(8) 0.0201(7) -0.0061(7)
F5 0.0670(10) 0.0642(10) 0.0340(8) 0.0147(7) -0.0234(7) -0.0213(8)
N1 0.0240(8) 0.0177(8) 0.0169(8) -0.0002(6) 0.0037(6) -0.0033(7)
C1 0.0355(12) 0.0276(11) 0.0204(10) -0.0002(8) 0.0018(9) 0.0063(9)
C2 0.0227(10) 0.0167(9) 0.0222(10) 0.0000(7) 0.0014(8) -0.0042(8)
C3 0.0241(10) 0.0195(9) 0.0198(10) 0.0000(7) 0.0017(8) -0.0015(8)
C4 0.0255(10) 0.0184(9) 0.0183(9) 0.0025(7) 0.0006(8) -0.0047(8)
C5 0.0208(10) 0.0154(9) 0.0219(9) -0.0010(7) 0.0029(8) -0.0032(8)
C6 0.0230(10) 0.0176(9) 0.0233(10) -0.0005(7) 0.0018(8) -0.0002(8)
C7 0.0321(11) 0.0228(10) 0.0229(10) -0.0016(8) -0.0003(9) -0.0026(9)
C8 0.0340(12) 0.0235(10) 0.0253(10) -0.0107(8) 0.0093(9) -0.0036(9)
C9 0.0225(10) 0.0206(10) 0.0355(11) -0.0040(8) 0.0043(9) 0.0022(8)
C10 0.0226(10) 0.0192(9) 0.0279(11) 0.0015(8) 0.0006(8) -0.0007(8)
C11 0.0364(12) 0.0226(10) 0.0185(10) -0.0028(8) 0.0056(8) 0.0017(9)
C12 0.0363(12) 0.0263(11) 0.0266(11) -0.0048(8) 0.0042(9) 0.0045(9)
C13 0.0377(12) 0.0257(11) 0.0259(11) 0.0003(8) 0.0017(9) 0.0081(9)
C14 0.0268(10) 0.0211(10) 0.0182(9) 0.0012(7) 0.0016(8) 0.0007(8)
B1 0.0272(12) 0.0262(12) 0.0204(11) -0.0037(9) 0.0028(9) -0.0043(10)

loop_
_atom_type_symbol
_atom_type_description
_atom_type_scat_dispersion_real
_atom_type_scat_dispersion_imag
_atom_type_scat_source
C C 0.0181 0.0091
;
International Tables for Crystallography
(Vol. C, Tables 4.2.6.8 and 6.1.1.4)
;
H H 0.0000 0.0000
;
International Tables for Crystallography
(Vol. C, Table 6.1.1.4)
;
N N 0.0311 0.0180
;
International Tables for Crystallography
(Vol. C, Tables 4.2.6.8 and 6.1.1.4)
;
B B 0.0090 0.0039
;
International Tables for Crystallography
(Vol. C, Tables 4.2.6.8 and 6.1.1.4)
;
F F 0.0727 0.0534
;
International Tables for Crystallography
(Vol. C, Tables 4.2.6.8 and 6.1.1.4)
;

loop_
_geom_angle_atom_site_label_1
_geom_angle_atom_site_label_2
_geom_angle_atom_site_label_3
_geom_angle
_geom_angle_site_symmetry_1
_geom_angle_site_symmetry_3
_geom_angle_publ_flag
C2 N1 C11 124.22(16) . . ?
C2 N1 C14 125.17(15) . . ?
C11 N1 C14 110.57(14) . . ?
C2 C1 H1A 109.5 . . ?
C2 C1 H1B 109.5 . . ?
H1A C1 H1B 109.5 . . ?
C2 C1 H1C 109.5 . . ?
H1A C1 H1C 109.5 . . ?
H1B C1 H1C 109.5 . . ?
N1 C2 C3 119.80(17) . . ?
N1 C2 C1 118.12(17) . . ?
C3 C2 C1 122.04(17) . . ?
C4 C3 C2 122.73(18) . . ?
C4 C3 H3 118.6 . . ?
C2 C3 H3 118.6 . . ?
C3 C4 C5 127.10(18) . . ?
C3 C4 H4 116.5 . . ?
C5 C4 H4 116.5 . . ?
C10 C5 C6 118.62(17) . . ?
C10 C5 C4 118.04(17) . . ?
C6 C5 C4 123.32(17) . . ?
C7 C6 C5 120.41(18) . . ?
C7 C6 H6 119.8 . . ?
C5 C6 H6 119.8 . . ?
C8 C7 C6 118.40(18) . . ?
C8 C7 H7 120.8 . . ?
C6 C7 H7 120.8 . . ?
F1 C8 C9 118.35(19) . . ?
F1 C8 C7 118.29(18) . . ?
C9 C8 C7 123.37(18) . . ?
C8 C9 C10 117.47(18) . . ?
C8 C9 H9 121.3 . . ?
C10 C9 H9 121.3 . . ?
C9 C10 C5 121.71(18) . . ?
C9 C10 H10 119.1 . . ?
C5 C10 H10 119.1 . . ?
N1 C11 C12 104.07(15) . . ?
N1 C11 H11A 110.9 . . ?
C12 C11 H11A 110.9 . . ?
N1 C11 H11B 110.9 . . ?
C12 C11 H11B 110.9 . . ?
H11A C11 H11B 109.0 . . ?
C13 C12 C11 104.26(16) . . ?
C13 C12 H12A 110.9 . . ?
C11 C12 H12A 110.9 . . ?
C13 C12 H12B 110.9 . . ?
C11 C12 H12B 110.9 . . ?
H12A C12 H12B 108.9 . . ?
C12 C13 C14 105.26(16) . . ?
C12 C13 H13A 110.7 . . ?
C14 C13 H13A 110.7 . . ?
C12 C13 H13B 110.7 . . ?
C14 C13 H13B 110.7 . . ?
H13A C13 H13B 108.8 . . ?
N1 C14 C13 104.24(15) . . ?
N1 C14 H14A 110.9 . . ?
C13 C14 H14A 110.9 . . ?
N1 C14 H14B 110.9 . . ?
C13 C14 H14B 110.9 . . ?
H14A C14 H14B 108.9 . . ?
F4 B1 F5 109.77(18) . . ?
F4 B1 F3 109.43(18) . . ?
F5 B1 F3 108.83(18) . . ?
F4 B1 F2 109.56(18) . . ?
F5 B1 F2 109.14(18) . . ?
F3 B1 F2 110.09(16) . . ?

loop_
_geom_bond_atom_site_label_1
_geom_bond_atom_site_label_2
_geom_bond_distance
_geom_bond_site_symmetry_2
_geom_bond_publ_flag
F1 C8 1.358(2) . ?
F2 B1 1.394(2) . ?
F3 B1 1.389(3) . ?
F4 B1 1.380(3) . ?
F5 B1 1.382(3) . ?
N1 C2 1.301(2) . ?
N1 C11 1.482(2) . ?
N1 C14 1.490(2) . ?
C1 C2 1.496(3) . ?
C1 H1A 0.9800 . ?
C1 H1B 0.9800 . ?
C1 H1C 0.9800 . ?
C2 C3 1.451(3) . ?
C3 C4 1.342(3) . ?
C3 H3 0.9500 . ?
C4 C5 1.460(3) . ?
C4 H4 0.9500 . ?
C5 C10 1.394(3) . ?
C5 C6 1.409(3) . ?
C6 C7 1.383(3) . ?
C6 H6 0.9500 . ?
C7 C8 1.382(3) . ?
C7 H7 0.9500 . ?
C8 C9 1.377(3) . ?
C9 C10 1.385(3) . ?
C9 H9 0.9500 . ?
C10 H10 0.9500 . ?
C11 C12 1.513(3) . ?
C11 H11A 0.9900 . ?
C11 H11B 0.9900 . ?
C12 C13 1.513(3) . ?
C12 H12A 0.9900 . ?
C12 H12B 0.9900 . ?
C13 C14 1.520(3) . ?
C13 H13A 0.9900 . ?
C13 H13B 0.9900 . ?
C14 H14A 0.9900 . ?
C14 H14B 0.9900 . ?

loop_
_geom_torsion_atom_site_label_1
_geom_torsion_atom_site_label_2
_geom_torsion_atom_site_label_3
_geom_torsion_atom_site_label_4
_geom_torsion
_geom_torsion_site_symmetry_1
_geom_torsion_site_symmetry_2
_geom_torsion_site_symmetry_3
_geom_torsion_site_symmetry_4
_geom_torsion_publ_flag
C11 N1 C2 C3 -178.21(17) . . . . ?
C14 N1 C2 C3 -1.0(3) . . . . ?
C11 N1 C2 C1 0.0(3) . . . . ?
C14 N1 C2 C1 177.23(17) . . . . ?
N1 C2 C3 C4 177.98(18) . . . . ?
C1 C2 C3 C4 -0.1(3) . . . . ?
C2 C3 C4 C5 -177.28(17) . . . . ?
C3 C4 C5 C10 174.40(18) . . . . ?
C3 C4 C5 C6 -4.2(3) . . . . ?
C10 C5 C6 C7 -1.5(3) . . . . ?
C4 C5 C6 C7 177.08(17) . . . . ?
C5 C6 C7 C8 0.4(3) . . . . ?
C6 C7 C8 F1 -178.92(17) . . . . ?
C6 C7 C8 C9 0.9(3) . . . . ?
F1 C8 C9 C10 178.85(17) . . . . ?
C7 C8 C9 C10 -1.0(3) . . . . ?
C8 C9 C10 C5 -0.2(3) . . . . ?
C6 C5 C10 C9 1.5(3) . . . . ?
C4 C5 C10 C9 -177.21(18) . . . . ?
C2 N1 C11 C12 -165.69(18) . . . . ?
C14 N1 C11 C12 16.7(2) . . . . ?
N1 C11 C12 C13 -31.0(2) . . . . ?
C11 C12 C13 C14 34.2(2) . . . . ?
C2 N1 C14 C13 -173.34(18) . . . . ?
C11 N1 C14 C13 4.2(2) . . . . ?
C12 C13 C14 N1 -23.6(2) . . . . ?
